data_1571498
loop_
_publ_author_name
'Minagawa, Tomohiro'
'Sadakiyo, Masaaki'

_publ_section_title
;
 (2E,2&#x2032;E)-1,1&#x2032;-([1,1&#x2032;-Biphenyl]-4,4&#x2032;-diyl)bis[3-(dimethylamino)prop-2-en-1-one]
;
_journal_coeditor_code BX4027
_journal_issue 4
_journal_name_full IUCrData
_journal_paper_doi 10.1107/S2414314624003584
_journal_volume 9
_journal_year 2024
_chemical_formula_iupac 'C22 H24 N2 O2'
_chemical_formula_moiety 'C22 H24 N2 O2'
_chemical_formula_sum 'C22 H24 N2 O2'
_chemical_formula_weight 348.43
_chemical_name_systematic (2<i>E</i>,2'<i>E</i>)-1,1'-([1,1'-Biphenyl]-4,4'-diyl)bis[3-(dimethylamino)prop-2-en-1-one]
_space_group_crystal_system monoclinic
_space_group_IT_number 14
_space_group_name_Hall '-P 2yn'
_space_group_name_H-M_alt 'P 1 21/n 1'
_atom_sites_solution_hydrogens geom
_audit_creation_method SHELXL-2018/3
_cell_angle_alpha 90
_cell_angle_beta 105.287(3)
_cell_angle_gamma 90
_cell_formula_units_Z 4
_cell_length_a 15.8620(10)
_cell_length_b 6.0503(4)
_cell_length_c 19.0640(12)
_cell_measurement_reflns_used 2411
_cell_measurement_temperature 90(2)
_cell_measurement_theta_max 29.04
_cell_measurement_theta_min 2.98
_cell_volume 1764.8(2)
_computing_cell_refinement
;
SAINT (Bruker, 2021)
;
_computing_data_collection
;
APEX4 (Bruker, 2021)
;
_computing_data_reduction
;
SAINT (Bruker, 2021)
;
_computing_molecular_graphics
;
DIAMOND (Brandenburg, 2014)
;
_computing_publication_material
;
<i>Yadokari-XG</i> (Kabuto et al., 2009)
;
_computing_structure_refinement
;
<i>SHELXL2018/3</i> (Sheldrick, 2015)
;
_computing_structure_solution
;
SIR-2019 (Burla et al., 2015)
;
_diffrn_ambient_temperature 90(2)
_diffrn_measured_fraction_theta_full 0.999
_diffrn_measured_fraction_theta_max 0.823
_diffrn_measurement_device_type 'Bruker PHOTON II CPAD'
_diffrn_measurement_method '\f and \w scans'
_diffrn_radiation_type MoK\a
_diffrn_radiation_wavelength 0.71069
_diffrn_reflns_av_R_equivalents 0.0764
_diffrn_reflns_av_unetI/netI 0.0678
_diffrn_reflns_limit_h_max 23
_diffrn_reflns_limit_h_min -22
_diffrn_reflns_limit_k_max 8
_diffrn_reflns_limit_k_min -8
_diffrn_reflns_limit_l_max 26
_diffrn_reflns_limit_l_min -27
_diffrn_reflns_number 21542
_diffrn_reflns_theta_full 25.240
_diffrn_reflns_theta_max 31.288
_diffrn_reflns_theta_min 1.943
_diffrn_source 'fine-focus sealed tube'
_exptl_absorpt_coefficient_mu 0.084
_exptl_absorpt_correction_T_max 0.7462
_exptl_absorpt_correction_T_min 0.6694
_exptl_absorpt_correction_type multi-scan
_exptl_absorpt_process_details
;
(SADABS; Krause <i>et al.</i>,  2015)
;
_exptl_crystal_colour yellow
_exptl_crystal_density_diffrn 1.311
_exptl_crystal_density_method 'not measured'
_exptl_crystal_description block
_exptl_crystal_F_000 744
_exptl_crystal_size_max 0.400
_exptl_crystal_size_mid 0.200
_exptl_crystal_size_min 0.200
_refine_diff_density_max 0.310
_refine_diff_density_min -0.253
_refine_ls_extinction_method none
_refine_ls_goodness_of_fit_ref 1.076
_refine_ls_hydrogen_treatment constr
_refine_ls_matrix_type full
_refine_ls_number_parameters 239
_refine_ls_number_reflns 4738
_refine_ls_number_restraints 0
_refine_ls_restrained_S_all 1.076
_refine_ls_R_factor_all 0.0909
_refine_ls_R_factor_gt 0.0632
_refine_ls_shift/su_max 0.000
_refine_ls_shift/su_mean 0.000
_refine_ls_structure_factor_coef Fsqd
_refine_ls_weighting_details 'w=1/[\s^2^(Fo^2^)+(0.0561P)^2^+0.8647P] where P=(Fo^2^+2Fc^2^)/3'
_refine_ls_weighting_scheme calc
_refine_ls_wR_factor_gt 0.1308
_refine_ls_wR_factor_ref 0.1540
_reflns_number_gt 3539
_reflns_number_total 4738
_reflns_threshold_expression 'I > 2\s(I)'
_cod_data_source_file bx4027.cif
_cod_data_source_block I
_cod_original_sg_symbol_H-M 'P 21/n'
_cod_database_code 1571498
_shelx_space_group_comment
;
The symmetry employed for this shelxl refinement is uniquely defined
by the following loop, which should always be used as a source of
symmetry information in preference to the above space-group names.
They are only intended as comments.
;
_shelx_estimated_absorpt_t_min 0.967
_shelx_estimated_absorpt_t_max 0.983

loop_
_space_group_symop_operation_xyz
'x, y, z'
'-x+1/2, y+1/2, -z+1/2'
'-x, -y, -z'
'x-1/2, -y-1/2, z-1/2'

loop_
_atom_site_type_symbol
_atom_site_label
_atom_site_fract_x
_atom_site_fract_y
_atom_site_fract_z
_atom_site_U_iso_or_equiv
_atom_site_adp_type
_atom_site_calc_flag
_atom_site_occupancy
_atom_site_disorder_assembly
_atom_site_disorder_group
O O1 0.44366(8) 0.0656(2) 0.82473(8) 0.0251(3) Uani d 1 . .
O O2 -0.18571(8) -0.6345(2) 0.92406(8) 0.0260(3) Uani d 1 . .
C C1 0.08648(11) -0.3027(3) 0.88219(9) 0.0172(3) Uani d 1 . .
C C2 0.42078(11) -0.1318(3) 0.82155(9) 0.0183(4) Uani d 1 . .
N N1 -0.35165(9) -0.1752(2) 0.97342(8) 0.0206(3) Uani d 1 . .
N N2 0.60934(9) -0.3981(3) 0.77673(9) 0.0216(3) Uani d 1 . .
C C3 0.33358(11) -0.1860(3) 0.83472(9) 0.0164(3) Uani d 1 . .
C C4 -0.07530(11) -0.3830(3) 0.91419(9) 0.0182(4) Uani d 1 . .
C C5 -0.16200(11) -0.4379(3) 0.92887(10) 0.0194(4) Uani d 1 . .
C C6 0.23300(11) -0.4325(3) 0.87142(9) 0.0184(4) Uani d 1 . .
H H6 0.220473 -0.575129 0.886905 0.022 Uiso calc 1 . .
C C7 0.17109(11) -0.2637(3) 0.86495(9) 0.0171(4) Uani d 1 . .
C C8 0.47315(11) -0.3113(3) 0.80669(10) 0.0190(4) Uani d 1 . .
H H8 0.454442 -0.460179 0.807627 0.023 Uiso calc 1 . .
C C9 0.04331(11) -0.1358(3) 0.90959(10) 0.0194(4) Uani d 1 . .
H H9 0.069054 0.006774 0.918150 0.023 Uiso calc 1 . .
C C10 -0.29110(11) -0.3106(3) 0.96087(9) 0.0197(4) Uani d 1 . .
H H10 -0.302961 -0.463891 0.963229 0.024 Uiso calc 1 . .
C C11 0.19194(11) -0.0561(3) 0.84176(10) 0.0188(4) Uani d 1 . .
H H11 0.150491 0.060452 0.835705 0.023 Uiso calc 1 . .
C C12 -0.21424(11) -0.2595(3) 0.94506(10) 0.0204(4) Uani d 1 . .
H H12 -0.195669 -0.110271 0.944727 0.024 Uiso calc 1 . .
C C13 0.55029(11) -0.2624(3) 0.79123(10) 0.0197(4) Uani d 1 . .
H H13 0.563685 -0.109429 0.790785 0.024 Uiso calc 1 . .
C C14 0.27188(11) -0.0173(3) 0.82748(9) 0.0182(4) Uani d 1 . .
H H14 0.284837 0.125692 0.812585 0.022 Uiso calc 1 . .
C C15 0.04694(11) -0.5114(3) 0.87134(10) 0.0206(4) Uani d 1 . .
H H15 0.074488 -0.627754 0.852269 0.025 Uiso calc 1 . .
C C16 0.31225(11) -0.3953(3) 0.85566(9) 0.0176(4) Uani d 1 . .
H H16 0.352524 -0.513573 0.859146 0.021 Uiso calc 1 . .
C C17 -0.03656(11) -0.1741(3) 0.92460(10) 0.0197(4) Uani d 1 . .
H H17 -0.065153 -0.056678 0.942160 0.024 Uiso calc 1 . .
C C18 -0.03162(11) -0.5510(3) 0.88793(10) 0.0193(4) Uani d 1 . .
H H18 -0.056200 -0.695105 0.881307 0.023 Uiso calc 1 . .
C C19 -0.42660(11) -0.2587(3) 0.99574(10) 0.0231(4) Uani d 1 . .
H H19 -0.425634 -0.420614 0.995747 0.035 Uiso calc 1 . .
H H19A -0.480571 -0.206431 0.961739 0.035 Uiso calc 1 . .
H H19B -0.424069 -0.205172 1.044775 0.035 Uiso calc 1 . .
C C20 0.68514(12) -0.3137(3) 0.75587(11) 0.0259(4) Uani d 1 . .
H H20 0.683659 -0.151744 0.755483 0.039 Uiso calc 1 . .
H H20A 0.684187 -0.367920 0.707229 0.039 Uiso calc 1 . .
H H20B 0.738614 -0.364478 0.790844 0.039 Uiso calc 1 . .
C C21 -0.34611(12) 0.0646(3) 0.96831(11) 0.0248(4) Uani d 1 . .
H H21 -0.334516 0.129235 1.017057 0.037 Uiso calc 1 . .
H H21A -0.401469 0.122254 0.937915 0.037 Uiso calc 1 . .
H H21B -0.298604 0.103377 0.946522 0.037 Uiso calc 1 . .
C C22 0.60316(12) -0.6375(3) 0.78032(11) 0.0239(4) Uani d 1 . .
H H22 0.553718 -0.677418 0.799595 0.036 Uiso calc 1 . .
H H22A 0.657287 -0.696557 0.812301 0.036 Uiso calc 1 . .
H H22B 0.594317 -0.699911 0.731468 0.036 Uiso calc 1 . .

loop_
_atom_site_aniso_label
_atom_site_aniso_U_11
_atom_site_aniso_U_22
_atom_site_aniso_U_33
_atom_site_aniso_U_12
_atom_site_aniso_U_13
_atom_site_aniso_U_23
O1 0.0229(6) 0.0164(6) 0.0391(8) -0.0025(5) 0.0138(6) -0.0007(6)
O2 0.0243(7) 0.0191(7) 0.0391(8) -0.0041(5) 0.0161(6) -0.0028(6)
C1 0.0160(8) 0.0166(8) 0.0198(8) 0.0012(7) 0.0060(7) 0.0014(7)
C2 0.0168(8) 0.0191(9) 0.0206(8) -0.0004(7) 0.0076(7) -0.0003(7)
N1 0.0188(7) 0.0179(8) 0.0273(8) -0.0018(6) 0.0098(6) -0.0017(6)
N2 0.0194(7) 0.0180(8) 0.0314(8) -0.0005(6) 0.0135(7) 0.0007(6)
C3 0.0169(8) 0.0160(8) 0.0171(8) -0.0007(7) 0.0057(7) -0.0006(7)
C4 0.0178(8) 0.0183(9) 0.0201(8) 0.0005(7) 0.0075(7) 0.0015(7)
C5 0.0203(8) 0.0194(9) 0.0201(8) -0.0007(7) 0.0083(7) 0.0004(7)
C6 0.0189(8) 0.0141(8) 0.0240(9) 0.0003(7) 0.0089(7) 0.0005(7)
C7 0.0186(8) 0.0147(8) 0.0194(8) -0.0002(7) 0.0073(7) -0.0010(7)
C8 0.0170(8) 0.0187(9) 0.0237(9) -0.0014(7) 0.0094(7) -0.0001(7)
C9 0.0205(8) 0.0141(8) 0.0251(9) -0.0024(7) 0.0085(7) -0.0018(7)
C10 0.0207(8) 0.0176(9) 0.0216(9) -0.0004(7) 0.0068(7) -0.0006(7)
C11 0.0166(8) 0.0151(8) 0.0250(9) 0.0023(7) 0.0056(7) -0.0012(7)
C12 0.0210(8) 0.0171(9) 0.0257(9) -0.0017(7) 0.0109(7) -0.0003(7)
C13 0.0204(8) 0.0158(8) 0.0246(9) -0.0007(7) 0.0087(7) 0.0000(7)
C14 0.0198(8) 0.0145(8) 0.0212(8) -0.0002(7) 0.0071(7) 0.0010(7)
C15 0.0209(8) 0.0151(8) 0.0284(9) 0.0016(7) 0.0110(8) -0.0020(7)
C16 0.0171(8) 0.0155(8) 0.0210(8) 0.0022(7) 0.0065(7) 0.0003(7)
C17 0.0208(8) 0.0166(9) 0.0248(9) -0.0003(7) 0.0117(7) -0.0043(7)
C18 0.0180(8) 0.0143(8) 0.0259(9) -0.0016(7) 0.0064(7) 0.0004(7)
C19 0.0194(8) 0.0239(10) 0.0292(10) -0.0010(7) 0.0120(8) 0.0022(8)
C20 0.0203(9) 0.0246(10) 0.0375(11) -0.0010(8) 0.0160(8) 0.0029(8)
C21 0.0267(9) 0.0192(9) 0.0315(10) 0.0013(8) 0.0132(8) 0.0011(8)
C22 0.0237(9) 0.0188(9) 0.0324(10) 0.0022(7) 0.0132(8) 0.0009(8)

loop_
_atom_type_symbol
_atom_type_description
_atom_type_scat_dispersion_real
_atom_type_scat_dispersion_imag
_atom_type_scat_source
C C 0.0033 0.0016 'International Tables Vol C Tables 4.2.6.8 and 6.1.1.4'
H H 0.0000 0.0000 'International Tables Vol C Tables 4.2.6.8 and 6.1.1.4'
N N 0.0061 0.0033 'International Tables Vol C Tables 4.2.6.8 and 6.1.1.4'
O O 0.0106 0.0060 'International Tables Vol C Tables 4.2.6.8 and 6.1.1.4'

loop_
_geom_angle_atom_site_label_1
_geom_angle_atom_site_label_2
_geom_angle_atom_site_label_3
_geom_angle_site_symmetry_1
_geom_angle_site_symmetry_3
_geom_angle
_geom_angle_publ_flag
C9 C1 C15 . . 117.55(15) ?
C9 C1 C7 . . 122.00(16) ?
C15 C1 C7 . . 120.45(15) ?
O1 C2 C8 . . 123.86(15) ?
O1 C2 C3 . . 118.00(15) ?
C8 C2 C3 . . 118.14(15) ?
C10 N1 C19 . . 121.53(15) ?
C10 N1 C21 . . 122.76(15) ?
C19 N1 C21 . . 115.68(14) ?
C13 N2 C22 . . 123.09(15) ?
C13 N2 C20 . . 121.23(15) ?
C22 N2 C20 . . 115.68(15) ?
C14 C3 C16 . . 118.36(15) ?
C14 C3 C2 . . 118.40(15) ?
C16 C3 C2 . . 123.21(15) ?
C18 C4 C17 . . 117.95(15) ?
C18 C4 C5 . . 117.96(16) ?
C17 C4 C5 . . 124.09(15) ?
O2 C5 C12 . . 123.49(16) ?
O2 C5 C4 . . 117.97(16) ?
C12 C5 C4 . . 118.50(15) ?
C16 C6 C7 . . 121.20(16) ?
C16 C6 H6 . . 119.4 ?
C7 C6 H6 . . 119.4 ?
C6 C7 C11 . . 117.64(15) ?
C6 C7 C1 . . 121.32(15) ?
C11 C7 C1 . . 121.04(15) ?
C13 C8 C2 . . 118.39(16) ?
C13 C8 H8 . . 120.8 ?
C2 C8 H8 . . 120.8 ?
C17 C9 C1 . . 121.34(16) ?
C17 C9 H9 . . 119.3 ?
C1 C9 H9 . . 119.3 ?
N1 C10 C12 . . 128.94(17) ?
N1 C10 H10 . . 115.5 ?
C12 C10 H10 . . 115.5 ?
C14 C11 C7 . . 121.23(16) ?
C14 C11 H11 . . 119.4 ?
C7 C11 H11 . . 119.4 ?
C10 C12 C5 . . 118.29(16) ?
C10 C12 H12 . . 120.9 ?
C5 C12 H12 . . 120.9 ?
N2 C13 C8 . . 129.23(17) ?
N2 C13 H13 . . 115.4 ?
C8 C13 H13 . . 115.4 ?
C11 C14 C3 . . 120.76(16) ?
C11 C14 H14 . . 119.6 ?
C3 C14 H14 . . 119.6 ?
C18 C15 C1 . . 121.12(16) ?
C18 C15 H15 . . 119.4 ?
C1 C15 H15 . . 119.4 ?
C6 C16 C3 . . 120.76(16) ?
C6 C16 H16 . . 119.6 ?
C3 C16 H16 . . 119.6 ?
C9 C17 C4 . . 120.82(16) ?
C9 C17 H17 . . 119.6 ?
C4 C17 H17 . . 119.6 ?
C15 C18 C4 . . 121.20(16) ?
C15 C18 H18 . . 119.4 ?
C4 C18 H18 . . 119.4 ?
N1 C19 H19 . . 109.5 ?
N1 C19 H19A . . 109.5 ?
H19 C19 H19A . . 109.5 ?
N1 C19 H19B . . 109.5 ?
H19 C19 H19B . . 109.5 ?
H19A C19 H19B . . 109.5 ?
N2 C20 H20 . . 109.5 ?
N2 C20 H20A . . 109.5 ?
H20 C20 H20A . . 109.5 ?
N2 C20 H20B . . 109.5 ?
H20 C20 H20B . . 109.5 ?
H20A C20 H20B . . 109.5 ?
N1 C21 H21 . . 109.5 ?
N1 C21 H21A . . 109.5 ?
H21 C21 H21A . . 109.5 ?
N1 C21 H21B . . 109.5 ?
H21 C21 H21B . . 109.5 ?
H21A C21 H21B . . 109.5 ?
N2 C22 H22 . . 109.5 ?
N2 C22 H22A . . 109.5 ?
H22 C22 H22A . . 109.5 ?
N2 C22 H22B . . 109.5 ?
H22 C22 H22B . . 109.5 ?
H22A C22 H22B . . 109.5 ?

loop_
_geom_bond_atom_site_label_1
_geom_bond_atom_site_label_2
_geom_bond_site_symmetry_2
_geom_bond_distance
_geom_bond_publ_flag
O1 C2 . 1.245(2) ?
O2 C5 . 1.243(2) ?
C1 C9 . 1.396(2) ?
C1 C15 . 1.401(2) ?
C1 C7 . 1.482(2) ?
C2 C8 . 1.440(2) ?
C2 C3 . 1.506(2) ?
N1 C10 . 1.331(2) ?
N1 C19 . 1.455(2) ?
N1 C21 . 1.458(2) ?
N2 C13 . 1.329(2) ?
N2 C22 . 1.455(2) ?
N2 C20 . 1.455(2) ?
C3 C14 . 1.395(2) ?
C3 C16 . 1.396(2) ?
C4 C18 . 1.395(2) ?
C4 C17 . 1.397(2) ?
C4 C5 . 1.511(2) ?
C5 C12 . 1.443(2) ?
C6 C16 . 1.386(2) ?
C6 C7 . 1.399(2) ?
C6 H6 . 0.9500 ?
C7 C11 . 1.400(2) ?
C8 C13 . 1.364(2) ?
C8 H8 . 0.9500 ?
C9 C17 . 1.390(2) ?
C9 H9 . 0.9500 ?
C10 C12 . 1.366(2) ?
C10 H10 . 0.9500 ?
C11 C14 . 1.385(2) ?
C11 H11 . 0.9500 ?
C12 H12 . 0.9500 ?
C13 H13 . 0.9500 ?
C14 H14 . 0.9500 ?
C15 C18 . 1.385(2) ?
C15 H15 . 0.9500 ?
C16 H16 . 0.9500 ?
C17 H17 . 0.9500 ?
C18 H18 . 0.9500 ?
C19 H19 . 0.9800 ?
C19 H19A . 0.9800 ?
C19 H19B . 0.9800 ?
C20 H20 . 0.9800 ?
C20 H20A . 0.9800 ?
C20 H20B . 0.9800 ?
C21 H21 . 0.9800 ?
C21 H21A . 0.9800 ?
C21 H21B . 0.9800 ?
C22 H22 . 0.9800 ?
C22 H22A . 0.9800 ?
C22 H22B . 0.9800 ?

loop_
_geom_hbond_atom_site_label_D
_geom_hbond_atom_site_label_H
_geom_hbond_atom_site_label_A
_geom_hbond_site_symmetry_A
_geom_hbond_distance_DH
_geom_hbond_distance_HA
_geom_hbond_distance_DA
_geom_hbond_angle_DHA
_geom_hbond_publ_flag
C21 H21B O2 1_565 0.98 2.51 3.410(2) 152.4 yes
C22 H22 O1 1_545 0.98 2.48 3.387(2) 154.4 yes
C21 H21 Cg2 3_557 0.98 2.60 3.538(2) 160 yes
C22 H22B Cg1 2_546 0.98 2.70 3.608(2) 154 yes

loop_
_geom_torsion_atom_site_label_1
_geom_torsion_atom_site_label_2
_geom_torsion_atom_site_label_3
_geom_torsion_atom_site_label_4
_geom_torsion_site_symmetry_1
_geom_torsion_site_symmetry_2
_geom_torsion_site_symmetry_3
_geom_torsion_site_symmetry_4
_geom_torsion
_geom_torsion_publ_flag
O1 C2 C3 C14 . . . . 19.5(2) ?
C8 C2 C3 C14 . . . . -161.06(16) ?
O1 C2 C3 C16 . . . . -158.78(17) ?
C8 C2 C3 C16 . . . . 20.7(3) ?
C18 C4 C5 O2 . . . . 7.3(2) ?
C17 C4 C5 O2 . . . . -173.35(18) ?
C18 C4 C5 C12 . . . . -170.47(16) ?
C17 C4 C5 C12 . . . . 8.9(3) ?
C16 C6 C7 C11 . . . . 0.2(3) ?
C16 C6 C7 C1 . . . . -179.64(16) ?
C9 C1 C7 C6 . . . . 149.01(17) ?
C15 C1 C7 C6 . . . . -30.9(3) ?
C9 C1 C7 C11 . . . . -30.8(3) ?
C15 C1 C7 C11 . . . . 149.25(18) ?
O1 C2 C8 C13 . . . . -3.7(3) ?
C3 C2 C8 C13 . . . . 176.87(16) ?
C15 C1 C9 C17 . . . . -0.9(3) ?
C7 C1 C9 C17 . . . . 179.15(16) ?
C19 N1 C10 C12 . . . . -174.60(18) ?
C21 N1 C10 C12 . . . . 3.2(3) ?
C6 C7 C11 C14 . . . . -1.6(3) ?
C1 C7 C11 C14 . . . . 178.24(16) ?
N1 C10 C12 C5 . . . . -175.95(17) ?
O2 C5 C12 C10 . . . . 4.7(3) ?
C4 C5 C12 C10 . . . . -177.69(16) ?
C22 N2 C13 C8 . . . . -4.7(3) ?
C20 N2 C13 C8 . . . . 175.17(19) ?
C2 C8 C13 N2 . . . . 179.18(18) ?
C7 C11 C14 C3 . . . . 1.0(3) ?
C16 C3 C14 C11 . . . . 0.9(3) ?
C2 C3 C14 C11 . . . . -177.45(16) ?
C9 C1 C15 C18 . . . . -0.7(3) ?
C7 C1 C15 C18 . . . . 179.29(16) ?
C7 C6 C16 C3 . . . . 1.8(3) ?
C14 C3 C16 C6 . . . . -2.3(3) ?
C2 C3 C16 C6 . . . . 175.97(16) ?
C1 C9 C17 C4 . . . . 1.4(3) ?
C18 C4 C17 C9 . . . . -0.4(3) ?
C5 C4 C17 C9 . . . . -179.73(16) ?
C1 C15 C18 C4 . . . . 1.7(3) ?
C17 C4 C18 C15 . . . . -1.2(3) ?
C5 C4 C18 C15 . . . . 178.21(16) ?
